data_4068442
loop_
_publ_author_name
'Kantchev, Eric Assen B.'
'Ying, Jackie Y.'

_publ_section_title
;
 Practical One-Pot, Three-Component Synthesis of N-Heterocyclic Carbene
 (NHC) Ligated Palladacycles Derived fromN,N-Dimethylbenzylamine
;
_journal_issue 1
_journal_name_full Organometallics
_journal_page_first 289
_journal_paper_doi 10.1021/om8008475
_journal_volume 28
_journal_year 2009
_chemical_formula_sum 'C36 H50 Cl N3 Pd'
_chemical_formula_weight 666.64
_chemical_name_systematic
; 
 ? 
;
_space_group_IT_number 14
_symmetry_cell_setting monoclinic
_symmetry_space_group_name_Hall '-P 2ybc'
_symmetry_space_group_name_H-M 'P 1 21/c 1'
_atom_sites_solution_hydrogens geom
_atom_sites_solution_primary direct
_atom_sites_solution_secondary difmap
_audit_creation_method SHELXL-97
_cell_angle_alpha 90.00
_cell_angle_beta 102.8110(10)
_cell_angle_gamma 90.00
_cell_formula_units_Z 4
_cell_length_a 15.2685(7)
_cell_length_b 13.3002(6)
_cell_length_c 17.3267(8)
_cell_measurement_reflns_used 8139
_cell_measurement_temperature 223(2)
_cell_measurement_theta_max 27.48
_cell_measurement_theta_min 2.22
_cell_volume 3431.0(3)
_computing_cell_refinement 'Bruker SMART'
_computing_data_collection 'Bruker SMART'
_computing_data_reduction 'Bruker SAINT'
_computing_molecular_graphics 'Bruker SHELXTL'
_computing_publication_material 'Bruker SHELXTL'
_computing_structure_refinement 'SHELXL-97 (Sheldrick, 1997)'
_computing_structure_solution 'SHELXS-97 (Sheldrick, 1990)'
_diffrn_ambient_temperature 223(2)
_diffrn_measured_fraction_theta_full 1.000
_diffrn_measured_fraction_theta_max 1.000
_diffrn_measurement_device_type 'CCD area detector'
_diffrn_measurement_method 'phi and omega scans'
_diffrn_radiation_monochromator graphite
_diffrn_radiation_source 'fine-focus sealed tube'
_diffrn_radiation_type MoK\a
_diffrn_radiation_wavelength 0.71073
_diffrn_reflns_av_R_equivalents 0.0296
_diffrn_reflns_av_sigmaI/netI 0.0332
_diffrn_reflns_limit_h_max 19
_diffrn_reflns_limit_h_min -19
_diffrn_reflns_limit_k_max 17
_diffrn_reflns_limit_k_min -15
_diffrn_reflns_limit_l_max 22
_diffrn_reflns_limit_l_min -22
_diffrn_reflns_number 24147
_diffrn_reflns_theta_full 27.50
_diffrn_reflns_theta_max 27.50
_diffrn_reflns_theta_min 1.95
_exptl_absorpt_coefficient_mu 0.646
_exptl_absorpt_correction_T_max 0.8199
_exptl_absorpt_correction_T_min 0.7383
_exptl_absorpt_correction_type 'Sadabs, (Sheldrick 2001)'
_exptl_crystal_colour Yellow
_exptl_crystal_density_diffrn 1.291
_exptl_crystal_density_meas 0
_exptl_crystal_density_method 'not measured'
_exptl_crystal_description Block
_exptl_crystal_F_000 1400
_exptl_crystal_size_max 0.50
_exptl_crystal_size_mid 0.40
_exptl_crystal_size_min 0.32
_refine_diff_density_max 0.846
_refine_diff_density_min -0.246
_refine_diff_density_rms 0.074
_refine_ls_extinction_method none
_refine_ls_goodness_of_fit_ref 1.055
_refine_ls_hydrogen_treatment mixed
_refine_ls_matrix_type full
_refine_ls_number_parameters 380
_refine_ls_number_reflns 7892
_refine_ls_number_restraints 0
_refine_ls_restrained_S_all 1.055
_refine_ls_R_factor_all 0.0431
_refine_ls_R_factor_gt 0.0360
_refine_ls_shift/su_max 0.003
_refine_ls_shift/su_mean 0.000
_refine_ls_structure_factor_coef Fsqd
_refine_ls_weighting_details 'calc w=1/[\s^2^(Fo^2^)+(0.0463P)^2^+0.9754P] where P=(Fo^2^+2Fc^2^)/3'
_refine_ls_weighting_scheme calc
_refine_ls_wR_factor_gt 0.0857
_refine_ls_wR_factor_ref 0.0893
_reflns_number_gt 6848
_reflns_number_total 7892
_reflns_threshold_expression >2sigma(I)
_cod_data_source_file om8008475_si_005.cif
_cod_data_source_block 7091
_cod_depositor_comments
;
The following automatic conversions were performed:

'_symmetry_cell_setting' value 'Monoclinic' changed to 'monoclinic'
according to /home/saulius/struct/CIF-dictionaries/cif_core.dic
dictionary named 'cif_core.dic' version 2.4.2 from 2011-04-26.

Automatic conversion script
Id: cif_fix_values 1715 2011-07-08 13:25:40Z adriana 
;
_cod_original_sg_symbol_H-M P2(1)/c
_cod_database_code 4068442

loop_
_symmetry_equiv_pos_as_xyz
'x, y, z'
'-x, y+1/2, -z+1/2'
'-x, -y, -z'
'x, -y-1/2, z-1/2'

loop_
_atom_site_label
_atom_site_type_symbol
_atom_site_fract_x
_atom_site_fract_y
_atom_site_fract_z
_atom_site_U_iso_or_equiv
_atom_site_adp_type
_atom_site_occupancy
_atom_site_symmetry_multiplicity
_atom_site_calc_flag
_atom_site_refinement_flags
Pd1 Pd 0.696075(10) 0.296761(12) 0.551385(9) 0.02677(6) Uani 1 1 d .
Cl1 Cl 0.80275(4) 0.24654(5) 0.47562(4) 0.04768(16) Uani 1 1 d .
N1 N 0.83183(12) 0.22360(13) 0.69196(11) 0.0302(4) Uani 1 1 d .
N2 N 0.78889(11) 0.37675(13) 0.70751(10) 0.0272(4) Uani 1 1 d .
N3 N 0.59459(14) 0.31157(14) 0.44466(11) 0.0369(4) Uani 1 1 d .
C1 C 0.77950(13) 0.29853(15) 0.65638(12) 0.0257(4) Uani 1 1 d .
C2 C 0.87084(16) 0.24577(18) 0.77631(13) 0.0382(5) Uani 1 1 d .
H2A H 0.9344 0.2268 0.7909 0.046 Uiso 1 1 calc R
H2B H 0.8382 0.2107 0.8110 0.046 Uiso 1 1 calc R
C3 C 0.85925(15) 0.35769(18) 0.78021(13) 0.0363(5) Uani 1 1 d .
H3A H 0.8390 0.3774 0.8279 0.044 Uiso 1 1 calc R
H3B H 0.9151 0.3933 0.7788 0.044 Uiso 1 1 calc R
C4 C 0.85711(15) 0.13226(16) 0.65753(13) 0.0321(5) Uani 1 1 d .
C5 C 0.93996(15) 0.13051(18) 0.63462(14) 0.0366(5) Uani 1 1 d .
C6 C 0.96638(17) 0.0403(2) 0.60667(16) 0.0457(6) Uani 1 1 d .
H6 H 1.0213 0.0373 0.5908 0.055 Uiso 1 1 calc R
C7 C 0.91457(19) -0.0444(2) 0.60155(17) 0.0527(7) Uani 1 1 d .
H7 H 0.9343 -0.1047 0.5827 0.063 Uiso 1 1 calc R
C8 C 0.83371(19) -0.04129(19) 0.62388(18) 0.0517(7) Uani 1 1 d .
H8 H 0.7982 -0.0997 0.6197 0.062 Uiso 1 1 calc R
C9 C 0.80336(16) 0.04720(18) 0.65269(15) 0.0397(5) Uani 1 1 d .
C10 C 1.00044(16) 0.2221(2) 0.63996(17) 0.0447(6) Uani 1 1 d .
H10 H 0.9649 0.2819 0.6481 0.054 Uiso 1 1 calc R
C11 C 1.0342(2) 0.2387(3) 0.5641(2) 0.0692(9) Uani 1 1 d .
H11A H 1.0759 0.1857 0.5586 0.104 Uiso 1 1 calc R
H11B H 1.0642 0.3033 0.5667 0.104 Uiso 1 1 calc R
H11C H 0.9836 0.2377 0.5188 0.104 Uiso 1 1 calc R
C12 C 1.0813(2) 0.2149(3) 0.7103(2) 0.0661(9) Uani 1 1 d .
H12A H 1.0604 0.2064 0.7588 0.099 Uiso 1 1 calc R
H12B H 1.1167 0.2759 0.7136 0.099 Uiso 1 1 calc R
H12C H 1.1181 0.1577 0.7030 0.099 Uiso 1 1 calc R
C13 C 0.71353(18) 0.04700(19) 0.67654(19) 0.0518(7) Uani 1 1 d .
H13 H 0.7031 0.1159 0.6942 0.062 Uiso 1 1 calc R
C14 C 0.7141(3) -0.0241(3) 0.7465(2) 0.0770(10) Uani 1 1 d .
H14A H 0.7259 -0.0922 0.7315 0.115 Uiso 1 1 calc R
H14B H 0.6562 -0.0216 0.7607 0.115 Uiso 1 1 calc R
H14C H 0.7607 -0.0034 0.7914 0.115 Uiso 1 1 calc R
C15 C 0.6375(2) 0.0222(3) 0.6073(2) 0.0745(10) Uani 1 1 d .
H15A H 0.6412 0.0650 0.5628 0.112 Uiso 1 1 calc R
H15B H 0.5806 0.0331 0.6220 0.112 Uiso 1 1 calc R
H15C H 0.6420 -0.0477 0.5925 0.112 Uiso 1 1 calc R
C16 C 0.76307(13) 0.47939(15) 0.68670(12) 0.0277(4) Uani 1 1 d .
C17 C 0.70872(13) 0.53016(16) 0.72922(13) 0.0296(4) Uani 1 1 d .
C18 C 0.68690(15) 0.63032(17) 0.71008(15) 0.0370(5) Uani 1 1 d .
H18 H 0.6504 0.6656 0.7380 0.044 Uiso 1 1 calc R
C19 C 0.71798(16) 0.67841(18) 0.65104(16) 0.0423(6) Uani 1 1 d .
H19 H 0.7011 0.7453 0.6379 0.051 Uiso 1 1 calc R
C20 C 0.77324(17) 0.62912(18) 0.61155(15) 0.0425(6) Uani 1 1 d .
H20 H 0.7946 0.6631 0.5718 0.051 Uiso 1 1 calc R
C21 C 0.79881(15) 0.52924(17) 0.62884(13) 0.0345(5) Uani 1 1 d .
C22 C 0.67390(15) 0.48361(16) 0.79648(14) 0.0337(5) Uani 1 1 d .
H22 H 0.6843 0.4102 0.7959 0.040 Uiso 1 1 calc R
C23 C 0.57237(16) 0.50152(19) 0.78575(18) 0.0498(7) Uani 1 1 d .
H23A H 0.5614 0.5723 0.7934 0.075 Uiso 1 1 calc R
H23B H 0.5499 0.4620 0.8243 0.075 Uiso 1 1 calc R
H23C H 0.5418 0.4816 0.7328 0.075 Uiso 1 1 calc R
C24 C 0.7248(2) 0.5249(2) 0.87674(16) 0.0519(7) Uani 1 1 d .
H24A H 0.7888 0.5166 0.8814 0.078 Uiso 1 1 calc R
H24B H 0.7065 0.4885 0.9191 0.078 Uiso 1 1 calc R
H24C H 0.7111 0.5957 0.8804 0.078 Uiso 1 1 calc R
C25 C 0.86795(18) 0.4827(2) 0.58884(16) 0.0471(6) Uani 1 1 d .
H25 H 0.8660 0.4090 0.5959 0.057 Uiso 1 1 calc R
C26 C 0.96250(19) 0.5187(3) 0.6296(2) 0.0803(12) Uani 1 1 d .
H26A H 0.9680 0.5900 0.6199 0.120 Uiso 1 1 calc R
H26B H 1.0069 0.4819 0.6086 0.120 Uiso 1 1 calc R
H26C H 0.9723 0.5070 0.6862 0.120 Uiso 1 1 calc R
C27 C 0.8478(3) 0.5040(3) 0.49989(19) 0.0800(11) Uani 1 1 d .
H27A H 0.7864 0.4845 0.4764 0.120 Uiso 1 1 calc R
H27B H 0.8887 0.4658 0.4757 0.120 Uiso 1 1 calc R
H27C H 0.8554 0.5752 0.4911 0.120 Uiso 1 1 calc R
C28 C 0.58983(14) 0.31339(15) 0.59999(13) 0.0285(4) Uani 1 1 d .
C29 C 0.57752(15) 0.28189(16) 0.67370(13) 0.0324(5) Uani 1 1 d .
H29 H 0.6275 0.2603 0.7122 0.039 Uiso 1 1 calc R
C30 C 0.49333(16) 0.28174(18) 0.69135(15) 0.0386(5) Uani 1 1 d .
H30 H 0.4871 0.2590 0.7412 0.046 Uiso 1 1 calc R
C31 C 0.41856(16) 0.31437(19) 0.63690(16) 0.0427(6) Uani 1 1 d .
H31 H 0.3618 0.3145 0.6495 0.051 Uiso 1 1 calc R
C32 C 0.42834(16) 0.3468(2) 0.56381(15) 0.0429(6) Uani 1 1 d .
H32 H 0.3780 0.3690 0.5260 0.051 Uiso 1 1 calc R
C33 C 0.51287(15) 0.34673(17) 0.54586(13) 0.0354(5) Uani 1 1 d .
C34 C 0.52651(17) 0.3784(2) 0.46628(14) 0.0423(6) Uani 1 1 d .
H34A H 0.4698 0.3733 0.4267 0.051 Uiso 1 1 calc R
H34B H 0.5470 0.4484 0.4683 0.051 Uiso 1 1 calc R
C35 C 0.5556(2) 0.2111(2) 0.42291(17) 0.0547(7) Uani 1 1 d .
H35A H 0.5356 0.1824 0.4675 0.082 Uiso 1 1 calc R
H35B H 0.6007 0.1677 0.4088 0.082 Uiso 1 1 calc R
H35C H 0.5049 0.2172 0.3781 0.082 Uiso 1 1 calc R
C36 C 0.62382(19) 0.3563(2) 0.37652(14) 0.0512(7) Uani 1 1 d .
H36A H 0.5721 0.3659 0.3332 0.077 Uiso 1 1 calc R
H36B H 0.6664 0.3117 0.3598 0.077 Uiso 1 1 calc R
H36C H 0.6522 0.4207 0.3918 0.077 Uiso 1 1 calc R

loop_
_atom_site_aniso_label
_atom_site_aniso_U_11
_atom_site_aniso_U_22
_atom_site_aniso_U_33
_atom_site_aniso_U_23
_atom_site_aniso_U_13
_atom_site_aniso_U_12
Pd1 0.03232(10) 0.02675(10) 0.02165(9) -0.00075(6) 0.00691(6) 0.00034(6)
Cl1 0.0509(3) 0.0608(4) 0.0358(3) -0.0013(3) 0.0192(3) 0.0110(3)
N1 0.0334(9) 0.0287(9) 0.0282(9) -0.0001(7) 0.0066(7) 0.0039(7)
N2 0.0270(8) 0.0284(9) 0.0259(9) -0.0007(7) 0.0049(7) -0.0001(7)
N3 0.0470(11) 0.0398(11) 0.0230(9) 0.0001(8) 0.0054(8) -0.0001(9)
C1 0.0255(9) 0.0274(10) 0.0266(10) 0.0005(8) 0.0113(8) -0.0020(8)
C2 0.0430(13) 0.0402(13) 0.0289(11) -0.0005(10) 0.0023(10) 0.0098(11)
C3 0.0326(11) 0.0391(13) 0.0329(12) -0.0072(9) -0.0018(9) 0.0038(9)
C4 0.0361(11) 0.0298(11) 0.0304(11) 0.0014(9) 0.0076(9) 0.0074(9)
C5 0.0345(11) 0.0395(13) 0.0361(12) 0.0040(10) 0.0085(9) 0.0074(10)
C6 0.0412(13) 0.0500(15) 0.0486(15) -0.0009(12) 0.0158(11) 0.0129(12)
C7 0.0603(17) 0.0407(15) 0.0613(18) -0.0113(13) 0.0225(14) 0.0151(13)
C8 0.0585(16) 0.0306(13) 0.0706(19) -0.0086(12) 0.0241(14) 0.0000(12)
C9 0.0447(13) 0.0315(12) 0.0462(14) -0.0004(10) 0.0174(11) 0.0035(10)
C10 0.0334(12) 0.0448(14) 0.0585(17) 0.0026(12) 0.0154(11) 0.0045(10)
C11 0.0519(17) 0.084(2) 0.078(2) 0.0170(19) 0.0263(16) -0.0045(17)
C12 0.0413(15) 0.074(2) 0.078(2) -0.0008(17) 0.0032(15) -0.0089(14)
C13 0.0577(16) 0.0290(12) 0.080(2) -0.0010(12) 0.0401(15) -0.0023(12)
C14 0.108(3) 0.060(2) 0.082(2) -0.0015(18) 0.063(2) -0.0074(19)
C15 0.0473(17) 0.076(2) 0.105(3) 0.006(2) 0.0267(18) -0.0064(16)
C16 0.0247(9) 0.0256(10) 0.0319(11) -0.0014(8) 0.0040(8) -0.0036(8)
C17 0.0259(10) 0.0269(10) 0.0348(11) -0.0003(8) 0.0039(8) -0.0020(8)
C18 0.0325(11) 0.0293(11) 0.0497(14) 0.0002(10) 0.0099(10) 0.0018(9)
C19 0.0384(12) 0.0302(12) 0.0551(16) 0.0082(11) 0.0036(11) -0.0009(10)
C20 0.0441(13) 0.0396(13) 0.0429(13) 0.0115(11) 0.0075(11) -0.0086(11)
C21 0.0352(11) 0.0345(12) 0.0344(12) -0.0009(9) 0.0089(9) -0.0081(9)
C22 0.0373(11) 0.0255(11) 0.0419(12) 0.0002(9) 0.0162(10) 0.0017(9)
C23 0.0418(13) 0.0359(13) 0.080(2) 0.0094(13) 0.0310(13) 0.0054(11)
C24 0.0709(18) 0.0462(15) 0.0437(15) -0.0049(12) 0.0237(14) -0.0002(14)
C25 0.0560(15) 0.0402(13) 0.0545(16) -0.0071(12) 0.0324(13) -0.0166(12)
C26 0.0484(17) 0.085(2) 0.122(3) -0.039(2) 0.0490(19) -0.0219(17)
C27 0.135(3) 0.059(2) 0.064(2) -0.0054(16) 0.061(2) -0.023(2)
C28 0.0303(10) 0.0267(10) 0.0287(11) -0.0028(8) 0.0069(8) -0.0009(8)
C29 0.0344(11) 0.0326(11) 0.0290(11) -0.0011(9) 0.0044(9) -0.0015(9)
C30 0.0433(13) 0.0407(13) 0.0342(12) -0.0030(10) 0.0136(10) -0.0079(10)
C31 0.0328(12) 0.0481(14) 0.0494(15) -0.0060(11) 0.0138(11) -0.0030(10)
C32 0.0314(11) 0.0495(15) 0.0451(14) 0.0021(11) 0.0029(10) 0.0043(11)
C33 0.0374(12) 0.0334(12) 0.0338(12) 0.0021(9) 0.0049(9) 0.0026(10)
C34 0.0445(13) 0.0451(14) 0.0352(12) 0.0076(10) 0.0040(10) 0.0080(11)
C35 0.0718(19) 0.0487(16) 0.0370(14) -0.0085(12) -0.0023(14) -0.0087(14)
C36 0.0610(16) 0.0667(18) 0.0259(12) 0.0078(12) 0.0095(11) 0.0052(14)

loop_
_atom_type_symbol
_atom_type_description
_atom_type_scat_dispersion_real
_atom_type_scat_dispersion_imag
_atom_type_scat_source
C C 0.0033 0.0016 'International Tables Vol C Tables 4.2.6.8 and 6.1.1.4'
H H 0.0000 0.0000 'International Tables Vol C Tables 4.2.6.8 and 6.1.1.4'
N N 0.0061 0.0033 'International Tables Vol C Tables 4.2.6.8 and 6.1.1.4'
Cl Cl 0.1484 0.1585 'International Tables Vol C Tables 4.2.6.8 and 6.1.1.4'
Pd Pd -0.9988 1.0072 'International Tables Vol C Tables 4.2.6.8 and 6.1.1.4'

loop_
_geom_angle_atom_site_label_1
_geom_angle_atom_site_label_2
_geom_angle_atom_site_label_3
_geom_angle
C1 Pd1 C28 91.63(8)
C1 Pd1 N3 171.44(8)
C28 Pd1 N3 81.62(8)
C1 Pd1 Cl1 97.45(6)
C28 Pd1 Cl1 166.64(6)
N3 Pd1 Cl1 90.12(6)
C1 N1 C4 128.55(18)
C1 N1 C2 112.00(18)
C4 N1 C2 119.33(17)
C1 N2 C16 125.44(17)
C1 N2 C3 112.08(17)
C16 N2 C3 118.63(16)
C36 N3 C35 109.7(2)
C36 N3 C34 108.3(2)
C35 N3 C34 110.0(2)
C36 N3 Pd1 115.99(16)
C35 N3 Pd1 108.09(15)
C34 N3 Pd1 104.56(14)
N1 C1 N2 107.76(18)
N1 C1 Pd1 127.73(15)
N2 C1 Pd1 124.39(14)
N1 C2 C3 102.48(17)
N2 C3 C2 101.61(17)
C9 C4 C5 121.7(2)
C9 C4 N1 120.1(2)
C5 C4 N1 118.0(2)
C6 C5 C4 117.5(2)
C6 C5 C10 119.7(2)
C4 C5 C10 122.8(2)
C7 C6 C5 121.8(2)
C6 C7 C8 120.0(2)
C7 C8 C9 121.0(3)
C4 C9 C8 118.0(2)
C4 C9 C13 122.9(2)
C8 C9 C13 119.2(2)
C5 C10 C11 112.3(2)
C5 C10 C12 111.7(2)
C11 C10 C12 109.1(2)
C15 C13 C9 111.4(2)
C15 C13 C14 111.2(3)
C9 C13 C14 111.6(2)
C17 C16 C21 121.1(2)
C17 C16 N2 119.04(18)
C21 C16 N2 119.68(19)
C18 C17 C16 118.3(2)
C18 C17 C22 117.8(2)
C16 C17 C22 123.89(19)
C19 C18 C17 121.1(2)
C20 C19 C18 120.1(2)
C19 C20 C21 121.5(2)
C20 C21 C16 117.8(2)
C20 C21 C25 118.6(2)
C16 C21 C25 123.5(2)
C17 C22 C24 110.90(19)
C17 C22 C23 111.1(2)
C24 C22 C23 110.4(2)
C21 C25 C27 112.3(3)
C21 C25 C26 109.9(2)
C27 C25 C26 111.4(3)
C29 C28 C33 116.3(2)
C29 C28 Pd1 129.70(16)
C33 C28 Pd1 113.02(16)
C30 C29 C28 121.5(2)
C31 C30 C29 121.1(2)
C32 C31 C30 119.0(2)
C31 C32 C33 120.0(2)
C32 C33 C28 122.1(2)
C32 C33 C34 122.0(2)
C28 C33 C34 115.9(2)
N3 C34 C33 108.24(19)

loop_
_geom_bond_atom_site_label_1
_geom_bond_atom_site_label_2
_geom_bond_distance
Pd1 C1 1.976(2)
Pd1 C28 1.999(2)
Pd1 N3 2.1421(19)
Pd1 Cl1 2.4022(6)
N1 C1 1.339(3)
N1 C4 1.443(3)
N1 C2 1.481(3)
N2 C1 1.353(3)
N2 C16 1.444(3)
N2 C3 1.485(3)
N3 C36 1.477(3)
N3 C35 1.477(3)
N3 C34 1.478(3)
C2 C3 1.502(3)
C4 C9 1.389(3)
C4 C5 1.407(3)
C5 C6 1.386(3)
C5 C10 1.519(3)
C6 C7 1.368(4)
C7 C8 1.374(4)
C8 C9 1.397(3)
C9 C13 1.518(3)
C10 C11 1.531(4)
C10 C12 1.534(4)
C13 C15 1.510(4)
C13 C14 1.535(4)
C16 C17 1.400(3)
C16 C21 1.409(3)
C17 C18 1.395(3)
C17 C22 1.516(3)
C18 C19 1.377(3)
C19 C20 1.366(4)
C20 C21 1.398(3)
C21 C25 1.517(3)
C22 C24 1.536(3)
C22 C23 1.538(3)
C25 C27 1.530(4)
C25 C26 1.536(4)
C28 C29 1.396(3)
C28 C33 1.403(3)
C29 C30 1.386(3)
C30 C31 1.380(4)
C31 C32 1.377(4)
C32 C33 1.393(3)
C33 C34 1.500(3)
